data_4117828
loop_
_publ_author_name
'Mar\'eva F\`evre'
'Julien Pinaud'
'Alexandre Leteneur'
'Yves Gnanou'
'Joan Vignolle'
'Daniel Taton'
'Karinne Miqueu'
'Jean-Marc Sotiropoulos'

_publ_section_title
;
 Imidazol(in)ium Hydrogen Carbonates as a Genuine Source of N-Heterocyclic
 Carbenes (NHCs): Applications to the Facile Preparation of NHC Metal
 Complexes and to NHC-Organocatalyzed Molecular and Macromolecular
 Syntheses
;
_journal_name_full 'Journal of the American Chemical Society'
_journal_page_first 6776
_journal_page_last 6784
_journal_paper_doi 10.1021/ja3005804
_journal_volume 134
_journal_year 2012
_chemical_formula_sum 'C10 H18 N2 O3'
_chemical_formula_weight 214.26
_chemical_name_systematic
; 
 ? 
;
_space_group_IT_number 14
_symmetry_cell_setting monoclinic
_symmetry_space_group_name_Hall '-P 2ybc'
_symmetry_space_group_name_H-M 'P 1 21/c 1'
_atom_sites_solution_hydrogens geom
_atom_sites_solution_primary direct
_atom_sites_solution_secondary difmap
_audit_creation_method SHELXL-97
_cell_angle_alpha 90.00
_cell_angle_beta 93.873(13)
_cell_angle_gamma 90.00
_cell_formula_units_Z 4
_cell_length_a 10.3706(17)
_cell_length_b 9.6865(16)
_cell_length_c 11.846(2)
_cell_measurement_temperature 123(2)
_cell_volume 1187.3(3)
_computing_structure_refinement 'SHELXL-97 (Sheldrick, 1997)'
_computing_structure_solution 'SUPERFLIP (Palatinus, 2007)'
_diffrn_ambient_temperature 123(2)
_diffrn_measured_fraction_theta_full 0.950
_diffrn_measured_fraction_theta_max 0.950
_diffrn_radiation_monochromator graphite
_diffrn_radiation_source 'rotating anode'
_diffrn_radiation_type CuK\a
_diffrn_radiation_wavelength 1.54178
_diffrn_reflns_av_R_equivalents 0.0762
_diffrn_reflns_av_sigmaI/netI 0.0725
_diffrn_reflns_limit_h_max 12
_diffrn_reflns_limit_h_min -12
_diffrn_reflns_limit_k_max 11
_diffrn_reflns_limit_k_min -8
_diffrn_reflns_limit_l_max 14
_diffrn_reflns_limit_l_min -10
_diffrn_reflns_number 7712
_diffrn_reflns_theta_full 71.63
_diffrn_reflns_theta_max 71.63
_diffrn_reflns_theta_min 7.15
_exptl_absorpt_coefficient_mu 0.731
_exptl_absorpt_correction_type none
_exptl_crystal_density_diffrn 1.199
_exptl_crystal_F_000 464
_exptl_crystal_size_max 0.2
_exptl_crystal_size_mid 0.1
_exptl_crystal_size_min 0.1
_refine_diff_density_max 0.487
_refine_diff_density_min -0.309
_refine_diff_density_rms 0.108
_refine_ls_extinction_coef 0.0000
_refine_ls_extinction_expression Fc^*^=kFc[1+0.001xFc^2^\l^3^/sin(2\q)]^-1/4^
_refine_ls_extinction_method SHELXL
_refine_ls_goodness_of_fit_ref 1.016
_refine_ls_hydrogen_treatment mixed
_refine_ls_matrix_type full
_refine_ls_number_parameters 140
_refine_ls_number_reflns 2206
_refine_ls_number_restraints 0
_refine_ls_restrained_S_all 1.016
_refine_ls_R_factor_all 0.0859
_refine_ls_R_factor_gt 0.0737
_refine_ls_shift/su_max 0.099
_refine_ls_shift/su_mean 0.076
_refine_ls_structure_factor_coef Fsqd
_refine_ls_weighting_details 'calc w=1/[\s^2^(Fo^2^)+(0.1198P)^2^+0.0000P] where P=(Fo^2^+2Fc^2^)/3'
_refine_ls_weighting_scheme calc
_refine_ls_wR_factor_gt 0.1745
_refine_ls_wR_factor_ref 0.1892
_reflns_number_gt 1605
_reflns_number_total 2206
_reflns_threshold_expression >2sigma(I)
_cod_data_source_file ja3005804_si_001.cif
_cod_data_source_block lcpo1
_cod_database_code 4117828

loop_
_symmetry_equiv_pos_as_xyz
'x, y, z'
'-x, y+1/2, -z+1/2'
'-x, -y, -z'
'x, -y-1/2, z-1/2'

loop_
_atom_site_label
_atom_site_type_symbol
_atom_site_fract_x
_atom_site_fract_y
_atom_site_fract_z
_atom_site_U_iso_or_equiv
_atom_site_adp_type
_atom_site_occupancy
_atom_site_symmetry_multiplicity
_atom_site_calc_flag
_atom_site_refinement_flags
O1 O 0.63273(12) 0.57522(15) 0.03986(12) 0.0361(5) Uani 1 1 d .
O2 O 0.80432(13) 0.43727(14) 0.03641(12) 0.0388(5) Uani 1 1 d .
O3 O 0.61305(14) 0.35691(15) -0.02320(14) 0.0440(5) Uani 1 1 d .
H3 H 0.5377 0.3829 -0.0302 0.066 Uiso 1 1 calc R
N1 N 0.22848(16) 0.19171(17) 0.19441(15) 0.0326(5) Uani 1 1 d .
N2 N 0.02751(16) 0.19571(17) 0.23410(15) 0.0328(5) Uani 1 1 d .
C1 C 0.6882(2) 0.4602(2) 0.01986(17) 0.0324(5) Uani 1 1 d .
C2 C 0.14516(19) 0.1495(2) 0.26796(19) 0.0314(5) Uani 1 1 d .
H2 H 0.1653(6) 0.0972(14) 0.3315(17) 0.038 Uiso 1 1 calc R
C3 C 0.1620(2) 0.2678(2) 0.1109(2) 0.0358(6) Uani 1 1 d .
H3A H 0.1969(10) 0.3097(12) 0.0488(17) 0.043 Uiso 1 1 calc R
C4 C 0.36959(19) 0.1625(2) 0.20276(19) 0.0355(6) Uani 1 1 d .
H4 H 0.3870 0.0941 0.2628 0.043 Uiso 1 1 calc R
C5 C 0.0375(2) 0.2704(2) 0.13580(19) 0.0359(6) Uani 1 1 d .
H5 H -0.0266(17) 0.3124(11) 0.0963(11) 0.043 Uiso 1 1 calc R
C6 C -0.0908(2) 0.1699(2) 0.2937(2) 0.0365(6) Uani 1 1 d .
H6 H -0.0679 0.1115 0.3595 0.044 Uiso 1 1 calc R
C7 C 0.4086(2) 0.1003(2) 0.0927(2) 0.0437(6) Uani 1 1 d .
H7A H 0.3591 0.0182 0.0762 0.066 Uiso 1 1 calc R
H7B H 0.4989 0.0777 0.0995 0.066 Uiso 1 1 calc R
H7C H 0.3926 0.1658 0.0325 0.066 Uiso 1 1 calc R
C8 C 0.4433(2) 0.2932(2) 0.2362(2) 0.0425(6) Uani 1 1 d .
H8A H 0.4145 0.3275 0.3062 0.064 Uiso 1 1 calc R
H8B H 0.4280 0.3616 0.1782 0.064 Uiso 1 1 calc R
H8C H 0.5341 0.2731 0.2452 0.064 Uiso 1 1 calc R
C9 C -0.1894(2) 0.0932(3) 0.2166(2) 0.0488(7) Uani 1 1 d .
H9A H -0.1521 0.0088 0.1917 0.073 Uiso 1 1 calc R
H9B H -0.2143 0.1497 0.1522 0.073 Uiso 1 1 calc R
H9C H -0.2641 0.0727 0.2572 0.073 Uiso 1 1 calc R
C10 C -0.1438(2) 0.3055(2) 0.3356(2) 0.0477(7) Uani 1 1 d .
H10A H -0.0790 0.3503 0.3843 0.072 Uiso 1 1 calc R
H10B H -0.2187 0.2876 0.3768 0.072 Uiso 1 1 calc R
H10C H -0.1673 0.3641 0.2722 0.072 Uiso 1 1 calc R

loop_
_atom_site_aniso_label
_atom_site_aniso_U_11
_atom_site_aniso_U_22
_atom_site_aniso_U_33
_atom_site_aniso_U_23
_atom_site_aniso_U_13
_atom_site_aniso_U_12
O1 0.0300(8) 0.0369(8) 0.0407(10) -0.0023(6) -0.0020(7) 0.0010(6)
O2 0.0313(8) 0.0450(9) 0.0390(10) -0.0023(7) -0.0046(7) 0.0075(6)
O3 0.0315(9) 0.0413(9) 0.0582(12) -0.0092(8) -0.0039(8) 0.0007(6)
N1 0.0287(9) 0.0377(9) 0.0313(11) 0.0031(7) 0.0005(8) 0.0033(7)
N2 0.0275(9) 0.0370(10) 0.0337(11) 0.0047(7) 0.0003(8) 0.0012(7)
C1 0.0323(11) 0.0389(11) 0.0257(12) 0.0018(9) 0.0000(9) -0.0039(8)
C2 0.0323(11) 0.0323(10) 0.0294(12) 0.0020(9) 0.0013(10) 0.0035(8)
C3 0.0320(11) 0.0399(12) 0.0351(13) 0.0071(9) -0.0012(10) 0.0015(8)
C4 0.0266(11) 0.0445(12) 0.0353(14) 0.0037(10) 0.0019(10) 0.0073(9)
C5 0.0313(11) 0.0396(12) 0.0364(14) 0.0080(9) -0.0006(10) 0.0022(8)
C6 0.0318(11) 0.0382(12) 0.0401(14) 0.0066(10) 0.0068(10) 0.0000(9)
C7 0.0393(13) 0.0455(13) 0.0467(16) -0.0008(11) 0.0066(11) 0.0054(10)
C8 0.0309(12) 0.0551(14) 0.0409(15) -0.0012(11) -0.0024(11) 0.0009(10)
C9 0.0371(13) 0.0515(13) 0.0575(18) 0.0028(12) 0.0012(12) -0.0057(10)
C10 0.0453(14) 0.0434(13) 0.0559(17) 0.0055(11) 0.0152(12) 0.0050(10)

loop_
_atom_type_symbol
_atom_type_description
_atom_type_scat_dispersion_real
_atom_type_scat_dispersion_imag
_atom_type_scat_source
C C 0.0181 0.0091 'International Tables Vol C Tables 4.2.6.8 and 6.1.1.4'
H H 0.0000 0.0000 'International Tables Vol C Tables 4.2.6.8 and 6.1.1.4'
N N 0.0311 0.0180 'International Tables Vol C Tables 4.2.6.8 and 6.1.1.4'
O O 0.0492 0.0322 'International Tables Vol C Tables 4.2.6.8 and 6.1.1.4'

loop_
_geom_angle_atom_site_label_1
_geom_angle_atom_site_label_2
_geom_angle_atom_site_label_3
_geom_angle
C2 N1 C3 108.53(18)
C2 N1 C4 125.22(17)
C3 N1 C4 126.24(19)
C2 N2 C5 108.07(18)
C2 N2 C6 124.83(18)
C5 N2 C6 127.10(16)
O2 C1 O1 125.11(18)
O2 C1 O3 117.51(19)
O1 C1 O3 117.38(18)
N1 C2 N2 108.68(18)
C5 C3 N1 107.1(2)
N1 C4 C7 109.69(17)
N1 C4 C8 109.57(17)
C7 C4 C8 113.4(2)
C3 C5 N2 107.63(19)
N2 C6 C9 110.03(19)
N2 C6 C10 109.92(18)
C9 C6 C10 112.1(2)

loop_
_geom_bond_atom_site_label_1
_geom_bond_atom_site_label_2
_geom_bond_distance
O1 C1 1.283(2)
O2 C1 1.227(2)
O3 C1 1.347(2)
N1 C2 1.332(3)
N1 C3 1.380(3)
N1 C4 1.487(2)
N2 C2 1.336(2)
N2 C5 1.381(3)
N2 C6 1.477(3)
C3 C5 1.344(3)
C4 C7 1.516(3)
C4 C8 1.518(3)
C6 C9 1.518(3)
C6 C10 1.520(3)

loop_
_geom_torsion_atom_site_label_1
_geom_torsion_atom_site_label_2
_geom_torsion_atom_site_label_3
_geom_torsion_atom_site_label_4
_geom_torsion
C3 N1 C2 N2 0.2(2)
C4 N1 C2 N2 179.45(17)
C5 N2 C2 N1 -0.3(2)
C6 N2 C2 N1 179.89(17)
C2 N1 C3 C5 0.0(2)
C4 N1 C3 C5 -179.26(19)
C2 N1 C4 C7 127.6(2)
C3 N1 C4 C7 -53.3(3)
C2 N1 C4 C8 -107.4(2)
C3 N1 C4 C8 71.8(3)
N1 C3 C5 N2 -0.2(2)
C2 N2 C5 C3 0.3(2)
C6 N2 C5 C3 -179.90(19)
C2 N2 C6 C9 -120.0(2)
C5 N2 C6 C9 60.3(3)
C2 N2 C6 C10 116.2(2)
C5 N2 C6 C10 -63.6(3)
